data_4339853
loop_
_publ_author_name
'Farrell, Joshua R.'
'Lavoie, David P.'
'Pennell, Ryan T.'
'Cetin, Anil'
'Shaw, Janet L.'
'Ziegler, Christopher J.'

_publ_section_title
;
 Electrochromic polymer films containing Re(I) and Pt(II) metal centers.
;
_journal_issue 17
_journal_name_full 'Inorganic chemistry'
_journal_page_first 6840
_journal_page_last 6842
_journal_paper_doi 10.1021/ic700635h
_journal_volume 46
_journal_year 2007
_chemical_formula_sum 'C21.5 H17 Cl0.5 N O1.5 Re0.5 S2'
_chemical_formula_weight 488.31
_chemical_name_systematic
;
 mer-tricarbonylchlorobis(4-[2,2']bithiophenyl-5-yl-pyridine)rhenium(I)
;
_space_group_IT_number 15
_symmetry_cell_setting monoclinic
_symmetry_space_group_name_Hall '-C 2yc'
_symmetry_space_group_name_H-M 'C 1 2/c 1'
_atom_sites_solution_hydrogens geom
_atom_sites_solution_primary direct
_atom_sites_solution_secondary difmap
_audit_creation_method SHELXL-97
_cell_angle_alpha 90.00
_cell_angle_beta 103.926(5)
_cell_angle_gamma 90.00
_cell_formula_units_Z 8
_cell_length_a 16.742(5)
_cell_length_b 9.043(3)
_cell_length_c 26.653(8)
_cell_measurement_reflns_used 3170
_cell_measurement_temperature 100(2)
_cell_measurement_theta_max 24.49
_cell_measurement_theta_min 2.51
_cell_volume 3917(2)
_computing_cell_refinement 'Bruker SMART'
_computing_data_collection 'Bruker SMART'
_computing_data_reduction 'Bruker SAINT'
_computing_molecular_graphics 'Bruker SHELXTL'
_computing_publication_material 'Bruker SHELXTL'
_computing_structure_refinement 'SHELXL-97 (Sheldrick, 1997)'
_computing_structure_solution 'SHELXS-97 (Sheldrick, 1990)'
_diffrn_ambient_temperature 100(2)
_diffrn_measured_fraction_theta_full 0.968
_diffrn_measured_fraction_theta_max 0.968
_diffrn_measurement_device_type 'CCD area detector'
_diffrn_measurement_method 'phi and omega scans'
_diffrn_radiation_monochromator graphite
_diffrn_radiation_source 'fine-focus sealed tube'
_diffrn_radiation_type MoK\a
_diffrn_radiation_wavelength 0.71073
_diffrn_reflns_av_R_equivalents 0.0545
_diffrn_reflns_av_sigmaI/netI 0.0568
_diffrn_reflns_limit_h_max 22
_diffrn_reflns_limit_h_min -21
_diffrn_reflns_limit_k_max 11
_diffrn_reflns_limit_k_min -12
_diffrn_reflns_limit_l_max 34
_diffrn_reflns_limit_l_min -33
_diffrn_reflns_number 17069
_diffrn_reflns_theta_full 28.34
_diffrn_reflns_theta_max 28.34
_diffrn_reflns_theta_min 1.57
_exptl_absorpt_coefficient_mu 3.427
_exptl_absorpt_correction_T_max 0.7267
_exptl_absorpt_correction_T_min 0.5399
_exptl_absorpt_correction_type multi-scan
_exptl_crystal_colour yellow
_exptl_crystal_density_diffrn 1.656
_exptl_crystal_density_meas 0
_exptl_crystal_density_method 'not measured'
_exptl_crystal_description block
_exptl_crystal_F_000 1944
_exptl_crystal_size_max 0.12
_exptl_crystal_size_mid 0.10
_exptl_crystal_size_min 0.10
_platon_squeeze_details ' ?'
_platon_squeeze_void_average_x 0.211
_platon_squeeze_void_average_y 0.116
_platon_squeeze_void_average_z 0.051
_platon_squeeze_void_count_electrons 366.7
_platon_squeeze_void_nr 1
_platon_squeeze_void_volume 1408.9
_refine_diff_density_max 1.317
_refine_diff_density_min -1.227
_refine_diff_density_rms 0.140
_refine_ls_extinction_method none
_refine_ls_goodness_of_fit_ref 1.072
_refine_ls_hydrogen_treatment constr
_refine_ls_matrix_type full
_refine_ls_number_parameters 195
_refine_ls_number_reflns 4725
_refine_ls_number_restraints 0
_refine_ls_restrained_S_all 1.072
_refine_ls_R_factor_all 0.0454
_refine_ls_R_factor_gt 0.0374
_refine_ls_shift/su_max 0.000
_refine_ls_shift/su_mean 0.000
_refine_ls_structure_factor_coef Fsqd
_refine_ls_weighting_details 'calc w=1/[\s^2^(Fo^2^)+(0.0292P)^2^+0.0000P] where P=(Fo^2^+2Fc^2^)/3'
_refine_ls_weighting_scheme calc
_refine_ls_wR_factor_gt 0.0739
_refine_ls_wR_factor_ref 0.0764
_reflns_number_gt 4210
_reflns_number_total 4725
_reflns_threshold_expression >2sigma(I)
_cod_data_source_file ic700635h-file003.cif
_cod_data_source_block 5
_cod_depositor_comments
;
The following automatic conversions were performed:

'_symmetry_cell_setting' value 'Monoclinic' changed to 'monoclinic'
according to
/usr/data/users/saulius/automatic-downloads/retrospective/ACS/lib/dictionaries/cif_core.dic
dictionary named 'cif_core.dic' version 2.4.2 from 2011-04-26.

Automatic conversion script
Id: cif_fix_values 2281 2013-09-26 08:29:07Z andrius 
;
_cod_original_cell_volume 3916(2)
_cod_original_sg_symbol_H-M C2/c
_cod_original_formula_sum 'C21.50 H17 Cl0.50 N O1.50 Re0.50 S2'
_cod_database_code 4339853

loop_
_symmetry_equiv_pos_as_xyz
'x, y, z'
'-x, y, -z+1/2'
'x+1/2, y+1/2, z'
'-x+1/2, y+1/2, -z+1/2'
'-x, -y, -z'
'x, -y, z-1/2'
'-x+1/2, -y+1/2, -z'
'x+1/2, -y+1/2, z-1/2'

loop_
_atom_site_label
_atom_site_type_symbol
_atom_site_fract_x
_atom_site_fract_y
_atom_site_fract_z
_atom_site_U_iso_or_equiv
_atom_site_adp_type
_atom_site_occupancy
_atom_site_symmetry_multiplicity
_atom_site_calc_flag
_atom_site_refinement_flags
_atom_site_disorder_assembly
_atom_site_disorder_group
C1 C 0.0322(3) -0.1409(4) 0.20936(16) 0.0258(9) Uani 1 1 d . A .
C2 C 0.1073(8) 0.0086(16) 0.2935(5) 0.022(3) Uani 0.50 1 d P A 2
C3 C -0.0201(2) 0.2946(4) 0.18110(16) 0.0252(9) Uani 1 1 d . . .
H3 H -0.0729 0.2951 0.1884 0.030 Uiso 1 1 calc R . .
C4 C -0.0034(3) 0.3988(4) 0.14715(16) 0.0267(9) Uani 1 1 d . . .
H4 H -0.0444 0.4686 0.1317 0.032 Uiso 1 1 calc R . .
C5 C 0.0723(2) 0.4020(4) 0.13551(15) 0.0212(8) Uani 1 1 d . . .
C6 C 0.1307(2) 0.3010(4) 0.16156(16) 0.0257(9) Uani 1 1 d . . .
H6 H 0.1848 0.3022 0.1563 0.031 Uiso 1 1 calc R . .
C7 C 0.1104(2) 0.2006(4) 0.19450(16) 0.0267(9) Uani 1 1 d . . .
H7 H 0.1514 0.1327 0.2115 0.032 Uiso 1 1 calc R . .
C8 C 0.0909(2) 0.5019(4) 0.09635(16) 0.0235(8) Uani 1 1 d . . .
C9 C 0.1613(3) 0.5127(5) 0.07915(18) 0.0349(10) Uani 1 1 d . . .
H9 H 0.2097 0.4578 0.0937 0.042 Uiso 1 1 calc R . .
C10 C 0.1554(3) 0.6126(5) 0.03802(17) 0.0333(10) Uani 1 1 d . . .
H10 H 0.1991 0.6309 0.0218 0.040 Uiso 1 1 calc R . .
C11 C 0.0802(2) 0.6809(4) 0.02366(15) 0.0225(8) Uani 1 1 d . . .
C12 C 0.0520(2) 0.7888(4) -0.01685(15) 0.0230(8) Uani 1 1 d . . .
C13 C -0.0305(3) 0.8456(4) -0.03586(14) 0.0225(9) Uani 1 1 d . . .
H13 H -0.0778 0.8178 -0.0243 0.027 Uiso 1 1 calc R . .
C14 C -0.0277(3) 0.9525(5) -0.07575(17) 0.0314(10) Uani 1 1 d . . .
H14 H -0.0752 1.0047 -0.0938 0.038 Uiso 1 1 calc R . .
C15 C 0.0467(3) 0.9731(5) -0.08552(17) 0.0333(10) Uani 1 1 d . . .
H15 H 0.0565 1.0392 -0.1111 0.040 Uiso 1 1 calc R . .
Cl1 Cl 0.1405(2) 0.0208(5) 0.30714(13) 0.0251(8) Uani 0.50 1 d P A 1
N1 N 0.03492(19) 0.1925(3) 0.20425(12) 0.0202(7) Uani 1 1 d . A .
O1 O 0.05239(19) -0.2361(3) 0.18553(11) 0.0343(7) Uani 1 1 d . . .
O2 O 0.1731(5) -0.0011(10) 0.3188(4) 0.026(2) Uani 0.50 1 d P A 2
Re1 Re 0.0000 0.01114(2) 0.2500 0.01747(7) Uani 1 2 d S . .
S1 S 0.01679(6) 0.61989(11) 0.06157(4) 0.0241(2) Uani 1 1 d . . .
S2 S 0.12122(8) 0.86836(15) -0.04721(5) 0.0419(3) Uani 1 1 d . . .

loop_
_atom_site_aniso_label
_atom_site_aniso_U_11
_atom_site_aniso_U_22
_atom_site_aniso_U_33
_atom_site_aniso_U_23
_atom_site_aniso_U_13
_atom_site_aniso_U_12
C1 0.027(2) 0.024(2) 0.024(2) 0.0041(17) 0.0011(18) 0.0012(17)
C2 0.020(7) 0.019(5) 0.026(7) 0.002(5) 0.005(5) 0.006(6)
C3 0.018(2) 0.026(2) 0.033(2) 0.0030(17) 0.0086(18) 0.0034(16)
C4 0.029(2) 0.022(2) 0.032(2) 0.0035(17) 0.0116(19) 0.0069(16)
C5 0.020(2) 0.0166(18) 0.027(2) -0.0035(15) 0.0052(17) -0.0007(15)
C6 0.015(2) 0.031(2) 0.032(2) 0.0061(18) 0.0090(17) 0.0036(16)
C7 0.020(2) 0.029(2) 0.031(2) 0.0032(18) 0.0057(18) 0.0055(16)
C8 0.0224(19) 0.0179(18) 0.029(2) -0.0005(17) 0.0044(16) -0.0003(16)
C9 0.025(2) 0.037(2) 0.043(3) 0.015(2) 0.009(2) 0.0031(19)
C10 0.021(2) 0.045(3) 0.036(3) 0.012(2) 0.012(2) 0.0030(19)
C11 0.022(2) 0.0223(19) 0.023(2) -0.0012(16) 0.0047(17) -0.0074(15)
C12 0.026(2) 0.0233(19) 0.021(2) -0.0043(16) 0.0080(17) -0.0060(16)
C13 0.045(3) 0.0126(17) 0.0088(18) -0.0005(14) 0.0041(17) -0.0067(16)
C14 0.035(3) 0.032(2) 0.024(2) -0.0063(18) 0.0020(19) 0.0015(18)
C15 0.041(3) 0.035(2) 0.021(2) 0.0054(18) 0.0029(19) -0.005(2)
Cl1 0.017(2) 0.0284(15) 0.028(2) 0.0006(14) 0.0009(18) 0.004(2)
N1 0.0199(17) 0.0197(15) 0.0229(18) 0.0006(13) 0.0087(14) 0.0016(13)
O1 0.0429(19) 0.0335(17) 0.0282(17) -0.0084(13) 0.0119(15) 0.0058(14)
O2 0.018(5) 0.023(4) 0.034(5) -0.002(3) -0.001(4) 0.000(4)
Re1 0.01883(11) 0.01352(11) 0.01915(12) 0.000 0.00282(8) 0.000
S1 0.0225(5) 0.0259(5) 0.0252(5) 0.0034(4) 0.0087(4) 0.0033(4)
S2 0.0339(7) 0.0573(8) 0.0338(7) 0.0132(6) 0.0072(5) -0.0039(6)

loop_
_atom_type_symbol
_atom_type_description
_atom_type_scat_dispersion_real
_atom_type_scat_dispersion_imag
_atom_type_scat_source
C C 0.0033 0.0016 'International Tables Vol C Tables 4.2.6.8 and 6.1.1.4'
H H 0.0000 0.0000 'International Tables Vol C Tables 4.2.6.8 and 6.1.1.4'
N N 0.0061 0.0033 'International Tables Vol C Tables 4.2.6.8 and 6.1.1.4'
S S 0.1246 0.1234 'International Tables Vol C Tables 4.2.6.8 and 6.1.1.4'
Cl Cl 0.1484 0.1585 'International Tables Vol C Tables 4.2.6.8 and 6.1.1.4'
Re Re -1.0185 7.2310 'International Tables Vol C Tables 4.2.6.8 and 6.1.1.4'
O O 0.0106 0.0060 'International Tables Vol C Tables 4.2.6.8 and 6.1.1.4'

loop_
_geom_angle_atom_site_label_1
_geom_angle_atom_site_label_2
_geom_angle_atom_site_label_3
_geom_angle
_geom_angle_site_symmetry_1
_geom_angle_site_symmetry_3
O1 C1 Re1 178.4(3) . .
O2 C2 Re1 175.9(14) . .
N1 C3 C4 123.1(4) . .
N1 C3 H3 118.5 . .
C4 C3 H3 118.5 . .
C5 C4 C3 120.3(4) . .
C5 C4 H4 119.8 . .
C3 C4 H4 119.8 . .
C4 C5 C6 116.6(4) . .
C4 C5 C8 122.6(4) . .
C6 C5 C8 120.8(3) . .
C7 C6 C5 120.3(4) . .
C7 C6 H6 119.9 . .
C5 C6 H6 119.9 . .
N1 C7 C6 123.4(4) . .
N1 C7 H7 118.3 . .
C6 C7 H7 118.3 . .
C9 C8 C5 129.1(4) . .
C9 C8 S1 110.0(3) . .
C5 C8 S1 120.8(3) . .
C8 C9 C10 113.8(4) . .
C8 C9 H9 123.1 . .
C10 C9 H9 123.1 . .
C11 C10 C9 113.2(4) . .
C11 C10 H10 123.4 . .
C9 C10 H10 123.4 . .
C10 C11 C12 128.6(4) . .
C10 C11 S1 110.2(3) . .
C12 C11 S1 121.1(3) . .
C13 C12 C11 127.8(3) . .
C13 C12 S2 112.4(3) . .
C11 C12 S2 119.8(3) . .
C14 C13 C12 107.3(4) . .
C14 C13 H13 126.4 . .
C12 C13 H13 126.4 . .
C15 C14 C13 115.5(4) . .
C15 C14 H14 122.2 . .
C13 C14 H14 122.2 . .
C14 C15 S2 112.8(3) . .
C14 C15 H15 123.6 . .
S2 C15 H15 123.6 . .
C3 N1 C7 116.3(3) . .
C3 N1 Re1 121.4(3) . .
C7 N1 Re1 122.1(3) . .
C2 Re1 C2 178.6(9) 2 .
C2 Re1 C1 90.0(5) 2 .
C2 Re1 C1 89.0(5) . .
C2 Re1 C1 89.0(5) 2 2
C2 Re1 C1 90.0(5) . 2
C1 Re1 C1 87.7(2) . 2
C2 Re1 N1 90.5(5) 2 2
C2 Re1 N1 90.5(4) . 2
C1 Re1 N1 178.02(15) . 2
C1 Re1 N1 94.18(14) 2 2
C2 Re1 N1 90.5(4) 2 .
C2 Re1 N1 90.5(5) . .
C1 Re1 N1 94.18(14) . .
C1 Re1 N1 178.02(15) 2 .
N1 Re1 N1 83.90(16) 2 .
C2 Re1 Cl1 178.7(4) 2 .
C2 Re1 Cl1 2.7(5) . .
C1 Re1 Cl1 91.02(15) . .
C1 Re1 Cl1 91.89(15) 2 .
N1 Re1 Cl1 88.45(12) 2 .
N1 Re1 Cl1 88.55(12) . .
C2 Re1 Cl1 2.7(5) 2 2
C2 Re1 Cl1 178.7(4) . 2
C1 Re1 Cl1 91.89(15) . 2
C1 Re1 Cl1 91.02(15) 2 2
N1 Re1 Cl1 88.55(12) 2 2
N1 Re1 Cl1 88.45(12) . 2
Cl1 Re1 Cl1 176.0(2) . 2
C11 S1 C8 92.74(19) . .
C15 S2 C12 92.0(2) . .

loop_
_geom_bond_atom_site_label_1
_geom_bond_atom_site_label_2
_geom_bond_distance
_geom_bond_site_symmetry_2
C1 O1 1.167(5) .
C1 Re1 1.907(4) .
C2 O2 1.148(12) .
C2 Re1 1.889(12) .
C3 N1 1.345(5) .
C3 C4 1.380(5) .
C3 H3 0.9500 .
C4 C5 1.376(5) .
C4 H4 0.9500 .
C5 C6 1.396(5) .
C5 C8 1.469(5) .
C6 C7 1.361(5) .
C6 H6 0.9500 .
C7 N1 1.352(5) .
C7 H7 0.9500 .
C8 C9 1.366(6) .
C8 S1 1.728(4) .
C9 C10 1.405(6) .
C9 H9 0.9500 .
C10 C11 1.372(6) .
C10 H10 0.9500 .
C11 C12 1.448(5) .
C11 S1 1.723(4) .
C12 C13 1.447(6) .
C12 S2 1.721(4) .
C13 C14 1.446(5) .
C13 H13 0.9500 .
C14 C15 1.345(6) .
C14 H14 0.9500 .
C15 S2 1.698(5) .
C15 H15 0.9500 .
Cl1 Re1 2.478(4) .
N1 Re1 2.205(3) .
Re1 C2 1.889(12) 2
Re1 C1 1.907(4) 2
Re1 N1 2.205(3) 2
Re1 Cl1 2.478(4) 2
